data_7246622
loop_
_publ_author_name
'Johnson, Oliver D.'
'Wainwright, Stephen G.'
'Whitwood, Adrian C.'
'Bruce, Duncan W.'

_publ_section_title
;
 Hydrogen-bonded liquid crystals formed from 4-alkoxystilbazoles and
 chlorophenols
;
_journal_issue 18
_journal_name_full CrystEngComm
_journal_page_first 2778
_journal_page_last 2788
_journal_paper_doi 10.1039/D3CE00266G
_journal_volume 25
_journal_year 2023
_chemical_formula_moiety 'C6 H Cl5 O, C21 H27 N O'
_chemical_formula_sum 'C27 H28 Cl5 N O2'
_chemical_formula_weight 575.75
_space_group_crystal_system triclinic
_space_group_IT_number 2
_space_group_name_Hall '-P 1'
_space_group_name_H-M_alt 'P -1'
_atom_sites_solution_hydrogens mixed
_atom_sites_solution_primary direct
_audit_creation_date 2023-02-28
_audit_creation_method
;
Olex2 1.5
(compiled 2023.02.24 svn.rf166f9f3 for OlexSys, GUI svn.r6725)
;
_cell_angle_alpha 74.87(2)
_cell_angle_beta 87.11(2)
_cell_angle_gamma 83.09(2)
_cell_formula_units_Z 2
_cell_length_a 7.938(9)
_cell_length_b 11.115(13)
_cell_length_c 15.689(18)
_cell_measurement_reflns_used 2410
_cell_measurement_temperature 110.15
_cell_measurement_theta_max 25.14
_cell_measurement_theta_min 2.59
_cell_volume 1326(3)
_computing_molecular_graphics 'Olex2 1.5 (Dolomanov et al., 2009)'
_computing_publication_material 'Olex2 1.5 (Dolomanov et al., 2009)'
_computing_structure_refinement 'SHELXL 2018/3 (Sheldrick, 2015)'
_computing_structure_solution 'SHELXS-1997  (Sheldrick, 2008)'
_diffrn_ambient_temperature 110.15
_diffrn_measured_fraction_theta_full 0.942
_diffrn_measured_fraction_theta_max 0.942
_diffrn_measurement_device_type 'CCD area detector'
_diffrn_radiation_type MoK\a
_diffrn_radiation_wavelength 0.71073
_diffrn_reflns_av_R_equivalents 0.0437
_diffrn_reflns_av_unetI/netI 0.0685
_diffrn_reflns_Laue_measured_fraction_full 0.942
_diffrn_reflns_Laue_measured_fraction_max 0.942
_diffrn_reflns_limit_h_max 9
_diffrn_reflns_limit_h_min -8
_diffrn_reflns_limit_k_max 13
_diffrn_reflns_limit_k_min -12
_diffrn_reflns_limit_l_max 18
_diffrn_reflns_limit_l_min -18
_diffrn_reflns_number 7464
_diffrn_reflns_point_group_measured_fraction_full 0.942
_diffrn_reflns_point_group_measured_fraction_max 0.942
_diffrn_reflns_theta_full 25.202
_diffrn_reflns_theta_max 25.202
_diffrn_reflns_theta_min 1.910
_exptl_absorpt_coefficient_mu 0.573
_exptl_absorpt_correction_T_max 0.9886
_exptl_absorpt_correction_T_min 0.8891
_exptl_absorpt_correction_type multi-scan
_exptl_absorpt_process_details 'SADABS v2.10; (Sheldrick)'
_exptl_crystal_colour 'clear yellow'
_exptl_crystal_colour_lustre clear
_exptl_crystal_colour_primary yellow
_exptl_crystal_density_diffrn 1.442
_exptl_crystal_description plate
_exptl_crystal_F_000 596
_exptl_crystal_size_max 0.21
_exptl_crystal_size_mid 0.16
_exptl_crystal_size_min 0.02
_refine_diff_density_max 0.580
_refine_diff_density_min -0.420
_refine_diff_density_rms 0.091
_refine_ls_extinction_method none
_refine_ls_goodness_of_fit_ref 1.021
_refine_ls_hydrogen_treatment mixed
_refine_ls_matrix_type full
_refine_ls_number_parameters 321
_refine_ls_number_reflns 4519
_refine_ls_number_restraints 0
_refine_ls_restrained_S_all 1.021
_refine_ls_R_factor_all 0.0735
_refine_ls_R_factor_gt 0.0541
_refine_ls_shift/su_max 0.000
_refine_ls_shift/su_mean 0.000
_refine_ls_structure_factor_coef Fsqd
_refine_ls_weighting_details 'w=1/[\s^2^(Fo^2^)+(0.0966P)^2^] where P=(Fo^2^+2Fc^2^)/3'
_refine_ls_weighting_scheme calc
_refine_ls_wR_factor_gt 0.1418
_refine_ls_wR_factor_ref 0.1578
_reflns_Friedel_coverage 0.000
_reflns_number_gt 3378
_reflns_number_total 4519
_reflns_threshold_expression 'I > 2\s(I)'
_cod_data_source_file d3ce00266g2.cif
_cod_data_source_block dwb1009m
_cod_depositor_comments 'Adding full bibliography for 7246619--7246622.cif.'
_cod_database_code 7246622
_shelx_shelxl_version_number 2018/3
_shelx_space_group_comment
;
The symmetry employed for this shelxl refinement is uniquely defined
by the following loop, which should always be used as a source of
symmetry information in preference to the above space-group names.
They are only intended as comments.
;
_shelx_estimated_absorpt_t_max 0.989
_shelx_estimated_absorpt_t_min 0.889
_olex2_refinement_description
;
1. Fixed Uiso
 At 1.2 times of:
  All C(H) groups, All C(H,H) groups
 At 1.5 times of:
  All C(H,H,H) groups
2.a Secondary CH2 refined with riding coordinates:
 C20(H20A,H20B), C21(H21A,H21B), C22(H22A,H22B), C23(H23A,H23B), C24(H24A,
 H24B), C25(H25A,H25B), C26(H26A,H26B)
2.b Aromatic/amide H refined with riding coordinates:
 C7(H7), C8(H8), C10(H10), C11(H11), C12(H12), C13(H13), C15(H15), C16(H16),
 C18(H18), C19(H19)
2.c Idealised Me refined as rotating group:
 C27(H27A,H27B,H27C)
;
_olex2_submission_special_instructions 'No special instructions were received'

loop_
_space_group_symop_operation_xyz
'x, y, z'
'-x, -y, -z'

loop_
_atom_site_label
_atom_site_type_symbol
_atom_site_fract_x
_atom_site_fract_y
_atom_site_fract_z
_atom_site_U_iso_or_equiv
_atom_site_adp_type
_atom_site_occupancy
_atom_site_site_symmetry_order
_atom_site_calc_flag
_atom_site_refinement_flags_posn
_atom_site_refinement_flags_adp
_atom_site_refinement_flags_occupancy
_atom_site_disorder_assembly
_atom_site_disorder_group
C1 C 0.6620(4) 0.0632(3) 0.1317(2) 0.0240(7) Uani 1 1 d . . . . .
C2 C 0.8092(4) 0.0029(3) 0.1762(2) 0.0244(7) Uani 1 1 d . . . . .
C3 C 0.8150(4) -0.0302(3) 0.2675(2) 0.0254(7) Uani 1 1 d . . . . .
C4 C 0.6733(4) -0.0041(3) 0.3176(2) 0.0270(7) Uani 1 1 d . . . . .
C5 C 0.5248(4) 0.0540(3) 0.2744(2) 0.0254(7) Uani 1 1 d . . . . .
C6 C 0.5215(4) 0.0889(3) 0.1827(2) 0.0243(7) Uani 1 1 d . . . . .
Cl1 Cl 0.98456(9) -0.02809(8) 0.11296(5) 0.0327(2) Uani 1 1 d . . . . .
Cl2 Cl 0.99945(10) -0.10159(8) 0.31947(6) 0.0376(3) Uani 1 1 d . . . . .
Cl3 Cl 0.67909(11) -0.04277(8) 0.43103(5) 0.0346(2) Uani 1 1 d . . . . .
Cl4 Cl 0.34609(10) 0.08483(9) 0.33506(6) 0.0376(3) Uani 1 1 d . . . . .
Cl5 Cl 0.33825(10) 0.16312(8) 0.12959(5) 0.0346(2) Uani 1 1 d . . . . .
O1 O 0.6693(3) 0.0926(2) 0.04411(15) 0.0291(5) Uani 1 1 d . . . . .
C7 C 0.5706(4) 0.1857(3) 0.8490(2) 0.0282(7) Uani 1 1 d . . . . .
H7 H 0.681297 0.143304 0.861677 0.034 Uiso 1 1 calc R U . . .
C8 C 0.5307(4) 0.2363(3) 0.7623(2) 0.0263(7) Uani 1 1 d . . . . .
H8 H 0.612345 0.229241 0.717013 0.032 Uiso 1 1 calc R U . . .
C9 C 0.3679(4) 0.2988(3) 0.7408(2) 0.0232(7) Uani 1 1 d . . . . .
C10 C 0.2570(4) 0.3031(3) 0.8120(2) 0.0293(7) Uani 1 1 d . . . . .
H10 H 0.144629 0.343254 0.801580 0.035 Uiso 1 1 calc R U . . .
C11 C 0.3091(4) 0.2495(3) 0.8973(2) 0.0273(7) Uani 1 1 d . . . . .
H11 H 0.230357 0.254050 0.944292 0.033 Uiso 1 1 calc R U . . .
C12 C 0.3147(4) 0.3571(3) 0.6511(2) 0.0257(7) Uani 1 1 d . . . . .
H12 H 0.210689 0.410417 0.644131 0.031 Uiso 1 1 calc R U . . .
C13 C 0.3963(4) 0.3438(3) 0.5774(2) 0.0242(7) Uani 1 1 d . . . . .
H13 H 0.499450 0.289473 0.584408 0.029 Uiso 1 1 calc R U . . .
C14 C 0.3444(4) 0.4036(3) 0.4871(2) 0.0243(7) Uani 1 1 d . . . . .
C15 C 0.2166(4) 0.5052(3) 0.4661(2) 0.0266(7) Uani 1 1 d . . . . .
H15 H 0.162806 0.537828 0.512069 0.032 Uiso 1 1 calc R U . . .
C16 C 0.1683(4) 0.5580(3) 0.3806(2) 0.0270(7) Uani 1 1 d . . . . .
H16 H 0.082220 0.627020 0.367901 0.032 Uiso 1 1 calc R U . . .
C17 C 0.2447(4) 0.5112(3) 0.3126(2) 0.0260(7) Uani 1 1 d . . . . .
C18 C 0.3743(4) 0.4132(3) 0.3307(2) 0.0272(7) Uani 1 1 d . . . . .
H18 H 0.429735 0.382508 0.284269 0.033 Uiso 1 1 calc R U . . .
C19 C 0.4220(4) 0.3604(3) 0.4178(2) 0.0261(7) Uani 1 1 d . . . . .
H19 H 0.510232 0.292847 0.430220 0.031 Uiso 1 1 calc R U . . .
C20 C 0.2654(4) 0.5358(3) 0.1553(2) 0.0287(7) Uani 1 1 d . . . . .
H20A H 0.266436 0.444851 0.161343 0.034 Uiso 1 1 calc R U . . .
H20B H 0.384005 0.556607 0.149202 0.034 Uiso 1 1 calc R U . . .
C21 C 0.1641(4) 0.6108(3) 0.0761(2) 0.0280(7) Uani 1 1 d . . . . .
H21A H 0.157814 0.700953 0.074362 0.034 Uiso 1 1 calc R U . . .
H21B H 0.046941 0.587169 0.083510 0.034 Uiso 1 1 calc R U . . .
C22 C 0.2376(4) 0.5920(3) -0.0116(2) 0.0282(7) Uani 1 1 d . . . . .
H22A H 0.349015 0.625350 -0.023084 0.034 Uiso 1 1 calc R U . . .
H22B H 0.256079 0.501115 -0.008140 0.034 Uiso 1 1 calc R U . . .
C23 C 0.1210(4) 0.6571(3) -0.0872(2) 0.0280(7) Uani 1 1 d . . . . .
H23A H 0.092766 0.745809 -0.085948 0.034 Uiso 1 1 calc R U . . .
H23B H 0.013927 0.617563 -0.077970 0.034 Uiso 1 1 calc R U . . .
C24 C 0.1941(4) 0.6532(3) -0.1781(2) 0.0289(7) Uani 1 1 d . . . . .
H24A H 0.296914 0.697899 -0.189094 0.035 Uiso 1 1 calc R U . . .
H24B H 0.229477 0.564777 -0.178203 0.035 Uiso 1 1 calc R U . . .
C25 C 0.0719(4) 0.7113(3) -0.2530(2) 0.0290(7) Uani 1 1 d . . . . .
H25A H 0.026592 0.796731 -0.249020 0.035 Uiso 1 1 calc R U . . .
H25B H -0.024825 0.660818 -0.245855 0.035 Uiso 1 1 calc R U . . .
C26 C 0.1535(4) 0.7195(3) -0.3437(2) 0.0299(7) Uani 1 1 d . . . . .
H26A H 0.197297 0.633826 -0.347674 0.036 Uiso 1 1 calc R U . . .
H26B H 0.251638 0.768536 -0.350078 0.036 Uiso 1 1 calc R U . . .
C27 C 0.0344(4) 0.7795(3) -0.4202(2) 0.0355(8) Uani 1 1 d . . . . .
H27A H -0.062987 0.731328 -0.414923 0.053 Uiso 1 1 calc R U . . .
H27B H 0.095136 0.779794 -0.476230 0.053 Uiso 1 1 calc R U . . .
H27C H -0.005538 0.865829 -0.418715 0.053 Uiso 1 1 calc R U . . .
N1 N 0.4648(3) 0.1916(2) 0.91725(17) 0.0271(6) Uani 1 1 d . . . . .
O2 O 0.1836(3) 0.5692(2) 0.23037(14) 0.0285(5) Uani 1 1 d . . . . .
H1 H 0.584(6) 0.119(4) 0.014(3) 0.066(15) Uiso 1 1 d . . . . .

loop_
_atom_site_aniso_label
_atom_site_aniso_U_11
_atom_site_aniso_U_22
_atom_site_aniso_U_33
_atom_site_aniso_U_23
_atom_site_aniso_U_13
_atom_site_aniso_U_12
C1 0.0283(16) 0.0217(17) 0.0236(17) -0.0062(13) -0.0005(13) -0.0077(13)
C2 0.0257(15) 0.0232(17) 0.0248(17) -0.0064(13) 0.0012(13) -0.0045(12)
C3 0.0303(16) 0.0197(17) 0.0259(18) -0.0038(14) -0.0038(13) -0.0047(13)
C4 0.0362(17) 0.0199(17) 0.0262(17) -0.0055(13) -0.0038(14) -0.0078(13)
C5 0.0312(16) 0.0247(17) 0.0235(17) -0.0089(14) 0.0038(13) -0.0112(13)
C6 0.0263(15) 0.0206(16) 0.0273(17) -0.0068(13) -0.0012(13) -0.0058(12)
Cl1 0.0281(4) 0.0380(5) 0.0302(5) -0.0082(4) 0.0041(3) -0.0008(3)
Cl2 0.0366(5) 0.0390(5) 0.0340(5) -0.0046(4) -0.0101(4) 0.0017(4)
Cl3 0.0487(5) 0.0350(5) 0.0206(4) -0.0056(4) -0.0016(4) -0.0102(4)
Cl4 0.0361(5) 0.0493(6) 0.0291(5) -0.0146(4) 0.0073(4) -0.0047(4)
Cl5 0.0280(4) 0.0459(6) 0.0284(5) -0.0087(4) -0.0031(3) 0.0014(3)
O1 0.0296(12) 0.0371(14) 0.0192(12) -0.0048(10) 0.0011(10) -0.0049(10)
C7 0.0324(16) 0.0248(18) 0.0282(18) -0.0066(14) -0.0061(14) -0.0049(13)
C8 0.0300(16) 0.0246(17) 0.0252(17) -0.0060(13) 0.0020(13) -0.0092(13)
C9 0.0297(15) 0.0188(16) 0.0244(17) -0.0085(13) -0.0035(13) -0.0081(12)
C10 0.0306(16) 0.0336(19) 0.0249(18) -0.0097(14) -0.0017(13) -0.0033(14)
C11 0.0315(16) 0.0313(19) 0.0209(17) -0.0083(14) 0.0005(13) -0.0073(14)
C12 0.0292(16) 0.0207(17) 0.0273(18) -0.0046(13) -0.0035(13) -0.0048(12)
C13 0.0227(14) 0.0252(17) 0.0239(17) -0.0038(13) -0.0005(12) -0.0049(12)
C14 0.0251(15) 0.0233(17) 0.0246(17) -0.0031(13) 0.0008(12) -0.0107(12)
C15 0.0337(16) 0.0277(18) 0.0194(17) -0.0075(14) 0.0026(13) -0.0051(13)
C16 0.0271(15) 0.0258(18) 0.0277(18) -0.0058(14) 0.0011(13) -0.0043(13)
C17 0.0301(16) 0.0286(18) 0.0196(16) -0.0033(13) -0.0019(13) -0.0100(13)
C18 0.0300(16) 0.0302(18) 0.0204(17) -0.0057(14) 0.0044(13) -0.0031(13)
C19 0.0204(14) 0.0276(18) 0.0282(18) -0.0037(14) 0.0016(13) -0.0031(12)
C20 0.0331(17) 0.0300(19) 0.0240(17) -0.0075(14) 0.0025(14) -0.0077(14)
C21 0.0316(16) 0.0292(18) 0.0242(17) -0.0079(14) -0.0028(13) -0.0046(13)
C22 0.0348(16) 0.0256(17) 0.0240(17) -0.0055(14) 0.0000(13) -0.0044(13)
C23 0.0324(16) 0.0278(18) 0.0242(18) -0.0053(14) 0.0024(13) -0.0092(13)
C24 0.0345(17) 0.0270(18) 0.0278(18) -0.0101(14) -0.0001(14) -0.0076(14)
C25 0.0358(17) 0.0289(18) 0.0236(17) -0.0064(14) -0.0014(14) -0.0091(14)
C26 0.0384(17) 0.0294(19) 0.0240(17) -0.0099(14) 0.0028(14) -0.0072(14)
C27 0.0384(18) 0.042(2) 0.0287(19) -0.0125(16) 0.0016(15) -0.0066(16)
N1 0.0336(14) 0.0253(15) 0.0231(14) -0.0065(12) -0.0019(11) -0.0052(11)
O2 0.0332(11) 0.0313(13) 0.0202(12) -0.0054(9) -0.0029(9) -0.0018(9)

loop_
_atom_type_symbol
_atom_type_description
_atom_type_scat_dispersion_real
_atom_type_scat_dispersion_imag
_atom_type_scat_source
C C 0.0033 0.0016 'International Tables Vol C Tables 4.2.6.8 and 6.1.1.4'
H H 0.0000 0.0000 'International Tables Vol C Tables 4.2.6.8 and 6.1.1.4'
N N 0.0061 0.0033 'International Tables Vol C Tables 4.2.6.8 and 6.1.1.4'
O O 0.0106 0.0060 'International Tables Vol C Tables 4.2.6.8 and 6.1.1.4'
Cl Cl 0.1484 0.1585 'International Tables Vol C Tables 4.2.6.8 and 6.1.1.4'

loop_
_geom_angle_atom_site_label_1
_geom_angle_atom_site_label_2
_geom_angle_atom_site_label_3
_geom_angle
_geom_angle_site_symmetry_1
_geom_angle_site_symmetry_3
_geom_angle_publ_flag
C6 C1 C2 117.2(3) . . ?
O1 C1 C2 117.3(3) . . ?
O1 C1 C6 125.5(3) . . ?
C1 C2 Cl1 117.3(2) . . ?
C3 C2 C1 121.6(3) . . ?
C3 C2 Cl1 121.0(2) . . ?
C2 C3 C4 120.5(3) . . ?
C2 C3 Cl2 120.1(2) . . ?
C4 C3 Cl2 119.4(2) . . ?
C3 C4 C5 118.7(3) . . ?
C3 C4 Cl3 121.1(2) . . ?
C5 C4 Cl3 120.3(2) . . ?
C4 C5 Cl4 119.6(3) . . ?
C6 C5 C4 120.3(3) . . ?
C6 C5 Cl4 120.1(2) . . ?
C1 C6 C5 121.7(3) . . ?
C1 C6 Cl5 118.2(2) . . ?
C5 C6 Cl5 120.1(2) . . ?
C1 O1 H1 122(3) . . ?
C8 C7 H7 117.7 . . ?
N1 C7 H7 117.7 . . ?
N1 C7 C8 124.6(3) . . ?
C7 C8 H8 120.3 . . ?
C7 C8 C9 119.5(3) . . ?
C9 C8 H8 120.3 . . ?
C8 C9 C12 123.5(3) . . ?
C10 C9 C8 115.8(3) . . ?
C10 C9 C12 120.7(3) . . ?
C9 C10 H10 119.7 . . ?
C11 C10 C9 120.5(3) . . ?
C11 C10 H10 119.7 . . ?
C10 C11 H11 118.4 . . ?
N1 C11 C10 123.3(3) . . ?
N1 C11 H11 118.4 . . ?
C9 C12 H12 116.6 . . ?
C13 C12 C9 126.8(3) . . ?
C13 C12 H12 116.6 . . ?
C12 C13 H13 116.5 . . ?
C12 C13 C14 126.9(3) . . ?
C14 C13 H13 116.5 . . ?
C15 C14 C13 122.6(3) . . ?
C19 C14 C13 119.9(3) . . ?
C19 C14 C15 117.5(3) . . ?
C14 C15 H15 119.4 . . ?
C16 C15 C14 121.3(3) . . ?
C16 C15 H15 119.4 . . ?
C15 C16 H16 119.9 . . ?
C15 C16 C17 120.3(3) . . ?
C17 C16 H16 119.9 . . ?
C18 C17 C16 119.9(3) . . ?
O2 C17 C16 115.2(3) . . ?
O2 C17 C18 124.9(3) . . ?
C17 C18 H18 120.4 . . ?
C17 C18 C19 119.2(3) . . ?
C19 C18 H18 120.4 . . ?
C14 C19 C18 121.8(3) . . ?
C14 C19 H19 119.1 . . ?
C18 C19 H19 119.1 . . ?
H20A C20 H20B 108.7 . . ?
C21 C20 H20A 110.5 . . ?
C21 C20 H20B 110.5 . . ?
O2 C20 H20A 110.5 . . ?
O2 C20 H20B 110.5 . . ?
O2 C20 C21 106.3(3) . . ?
C20 C21 H21A 108.8 . . ?
C20 C21 H21B 108.8 . . ?
C20 C21 C22 113.9(3) . . ?
H21A C21 H21B 107.7 . . ?
C22 C21 H21A 108.8 . . ?
C22 C21 H21B 108.8 . . ?
C21 C22 H22A 109.3 . . ?
C21 C22 H22B 109.3 . . ?
H22A C22 H22B 108.0 . . ?
C23 C22 C21 111.6(3) . . ?
C23 C22 H22A 109.3 . . ?
C23 C22 H22B 109.3 . . ?
C22 C23 H23A 108.6 . . ?
C22 C23 H23B 108.6 . . ?
C22 C23 C24 114.5(3) . . ?
H23A C23 H23B 107.6 . . ?
C24 C23 H23A 108.6 . . ?
C24 C23 H23B 108.6 . . ?
C23 C24 H24A 108.7 . . ?
C23 C24 H24B 108.7 . . ?
H24A C24 H24B 107.6 . . ?
C25 C24 C23 114.1(3) . . ?
C25 C24 H24A 108.7 . . ?
C25 C24 H24B 108.7 . . ?
C24 C25 H25A 109.0 . . ?
C24 C25 H25B 109.0 . . ?
C24 C25 C26 113.1(3) . . ?
H25A C25 H25B 107.8 . . ?
C26 C25 H25A 109.0 . . ?
C26 C25 H25B 109.0 . . ?
C25 C26 H26A 108.7 . . ?
C25 C26 H26B 108.7 . . ?
C25 C26 C27 114.3(3) . . ?
H26A C26 H26B 107.6 . . ?
C27 C26 H26A 108.7 . . ?
C27 C26 H26B 108.7 . . ?
C26 C27 H27A 109.5 . . ?
C26 C27 H27B 109.5 . . ?
C26 C27 H27C 109.5 . . ?
H27A C27 H27B 109.5 . . ?
H27A C27 H27C 109.5 . . ?
H27B C27 H27C 109.5 . . ?
C11 N1 C7 116.3(3) . . ?
C17 O2 C20 119.1(2) . . ?

loop_
_geom_bond_atom_site_label_1
_geom_bond_atom_site_label_2
_geom_bond_distance
_geom_bond_site_symmetry_2
_geom_bond_publ_flag
C1 C2 1.397(4) . ?
C1 C6 1.385(4) . ?
C1 O1 1.327(4) . ?
C2 C3 1.384(5) . ?
C2 Cl1 1.722(3) . ?
C3 C4 1.385(4) . ?
C3 Cl2 1.715(3) . ?
C4 C5 1.391(5) . ?
C4 Cl3 1.719(4) . ?
C5 C6 1.389(5) . ?
C5 Cl4 1.718(3) . ?
C6 Cl5 1.722(3) . ?
O1 H1 0.83(4) . ?
C7 H7 0.9500 . ?
C7 C8 1.366(5) . ?
C7 N1 1.338(4) . ?
C8 H8 0.9500 . ?
C8 C9 1.404(4) . ?
C9 C10 1.393(4) . ?
C9 C12 1.448(5) . ?
C10 H10 0.9500 . ?
C10 C11 1.378(5) . ?
C11 H11 0.9500 . ?
C11 N1 1.334(4) . ?
C12 H12 0.9500 . ?
C12 C13 1.330(4) . ?
C13 H13 0.9500 . ?
C13 C14 1.456(4) . ?
C14 C15 1.406(4) . ?
C14 C19 1.387(4) . ?
C15 H15 0.9500 . ?
C15 C16 1.370(5) . ?
C16 H16 0.9500 . ?
C16 C17 1.389(4) . ?
C17 C18 1.387(4) . ?
C17 O2 1.367(4) . ?
C18 H18 0.9500 . ?
C18 C19 1.391(5) . ?
C19 H19 0.9500 . ?
C20 H20A 0.9900 . ?
C20 H20B 0.9900 . ?
C20 C21 1.511(5) . ?
C20 O2 1.427(4) . ?
C21 H21A 0.9900 . ?
C21 H21B 0.9900 . ?
C21 C22 1.524(5) . ?
C22 H22A 0.9900 . ?
C22 H22B 0.9900 . ?
C22 C23 1.513(5) . ?
C23 H23A 0.9900 . ?
C23 H23B 0.9900 . ?
C23 C24 1.520(5) . ?
C24 H24A 0.9900 . ?
C24 H24B 0.9900 . ?
C24 C25 1.519(5) . ?
C25 H25A 0.9900 . ?
C25 H25B 0.9900 . ?
C25 C26 1.520(4) . ?
C26 H26A 0.9900 . ?
C26 H26B 0.9900 . ?
C26 C27 1.524(5) . ?
C27 H27A 0.9800 . ?
C27 H27B 0.9800 . ?
C27 H27C 0.9800 . ?

loop_
_geom_hbond_atom_site_label_D
_geom_hbond_atom_site_label_H
_geom_hbond_atom_site_label_A
_geom_hbond_distance_DH
_geom_hbond_distance_HA
_geom_hbond_distance_DA
_geom_hbond_angle_DHA
_geom_hbond_site_symmetry_A
_geom_hbond_publ_flag
O1 H1 N1 0.83(4) 1.78(4) 2.562(4) 157(4) 1_554 yes

loop_
_geom_torsion_atom_site_label_1
_geom_torsion_atom_site_label_2
_geom_torsion_atom_site_label_3
_geom_torsion_atom_site_label_4
_geom_torsion
_geom_torsion_site_symmetry_1
_geom_torsion_site_symmetry_2
_geom_torsion_site_symmetry_3
_geom_torsion_site_symmetry_4
_geom_torsion_publ_flag
C1 C2 C3 C4 0.0(5) . . . . ?
C1 C2 C3 Cl2 -178.9(2) . . . . ?
C2 C1 C6 C5 -1.5(5) . . . . ?
C2 C1 C6 Cl5 -180.0(2) . . . . ?
C2 C3 C4 C5 1.1(5) . . . . ?
C2 C3 C4 Cl3 -179.2(2) . . . . ?
C3 C4 C5 C6 -2.3(5) . . . . ?
C3 C4 C5 Cl4 178.8(2) . . . . ?
C4 C5 C6 C1 2.6(5) . . . . ?
C4 C5 C6 Cl5 -178.9(2) . . . . ?
C6 C1 C2 C3 0.2(5) . . . . ?
C6 C1 C2 Cl1 -179.5(2) . . . . ?
Cl1 C2 C3 C4 179.6(2) . . . . ?
Cl1 C2 C3 Cl2 0.8(4) . . . . ?
Cl2 C3 C4 C5 179.9(2) . . . . ?
Cl2 C3 C4 Cl3 -0.4(4) . . . . ?
Cl3 C4 C5 C6 177.9(2) . . . . ?
Cl3 C4 C5 Cl4 -1.0(4) . . . . ?
Cl4 C5 C6 C1 -178.5(2) . . . . ?
Cl4 C5 C6 Cl5 0.0(4) . . . . ?
O1 C1 C2 C3 179.1(3) . . . . ?
O1 C1 C2 Cl1 -0.5(4) . . . . ?
O1 C1 C6 C5 179.7(3) . . . . ?
O1 C1 C6 Cl5 1.2(4) . . . . ?
C7 C8 C9 C10 -0.5(4) . . . . ?
C7 C8 C9 C12 179.0(3) . . . . ?
C8 C7 N1 C11 1.3(5) . . . . ?
C8 C9 C10 C11 0.8(5) . . . . ?
C8 C9 C12 C13 11.8(5) . . . . ?
C9 C10 C11 N1 0.0(5) . . . . ?
C9 C12 C13 C14 -179.1(3) . . . . ?
C10 C9 C12 C13 -168.7(3) . . . . ?
C10 C11 N1 C7 -1.0(5) . . . . ?
C12 C9 C10 C11 -178.8(3) . . . . ?
C12 C13 C14 C15 13.9(5) . . . . ?
C12 C13 C14 C19 -166.1(3) . . . . ?
C13 C14 C15 C16 -178.8(3) . . . . ?
C13 C14 C19 C18 178.8(3) . . . . ?
C14 C15 C16 C17 0.4(5) . . . . ?
C15 C14 C19 C18 -1.2(5) . . . . ?
C15 C16 C17 C18 -2.1(5) . . . . ?
C15 C16 C17 O2 178.5(3) . . . . ?
C16 C17 C18 C19 2.1(5) . . . . ?
C16 C17 O2 C20 173.9(3) . . . . ?
C17 C18 C19 C14 -0.4(5) . . . . ?
C18 C17 O2 C20 -5.5(4) . . . . ?
C19 C14 C15 C16 1.2(5) . . . . ?
C20 C21 C22 C23 173.4(3) . . . . ?
C21 C20 O2 C17 177.4(2) . . . . ?
C21 C22 C23 C24 174.2(3) . . . . ?
C22 C23 C24 C25 176.2(3) . . . . ?
C23 C24 C25 C26 173.7(3) . . . . ?
C24 C25 C26 C27 -179.0(3) . . . . ?
N1 C7 C8 C9 -0.5(5) . . . . ?
O2 C17 C18 C19 -178.5(3) . . . . ?
O2 C20 C21 C22 177.4(3) . . . . ?
